data_7109064
loop_
_publ_author_name
'Dattatraya H. Dethe'
'Raghavender Boda'
'Saikat Das'

_publ_section_title
;
 Cu(OTf)2 catalysed [6+2] cycloaddition reaction for the synthesis of
 highly substituted pyrrolo[1,2-a]indoles: rapid
;
_journal_name_full Chem.Commun.
_journal_page_first 3260
_journal_paper_doi 10.1039/c3cc40617b
_journal_volume 49
_journal_year 2013
_chemical_formula_moiety 'C30 H27 Br N2 O2, C H2 Cl2 '
_chemical_formula_sum 'C31 H29 Br Cl2 N2 O2'
_chemical_formula_weight 612.37
_chemical_name_systematic
;
?
;
_space_group_IT_number 33
_symmetry_cell_setting orthorhombic
_symmetry_space_group_name_Hall 'P -2ac -2n'
_symmetry_space_group_name_H-M 'P n 21 a'
_atom_sites_solution_hydrogens geom
_atom_sites_solution_primary direct
_atom_sites_solution_secondary difmap
_audit_creation_method SHELXL-97
_cell_angle_alpha 90.000(5)
_cell_angle_beta 90.000(5)
_cell_angle_gamma 90.000(5)
_cell_formula_units_Z 8
_cell_length_a 11.149(5)
_cell_length_b 19.600(5)
_cell_length_c 25.468(5)
_cell_measurement_reflns_used 4413
_cell_measurement_temperature 100(2)
_cell_measurement_theta_max 24.42
_cell_measurement_theta_min 2.25
_cell_volume 5565(3)
_computing_cell_refinement 'Bruker SMART'
_computing_data_collection 'Bruker SMART'
_computing_data_reduction 'Bruker SAINT'
_computing_molecular_graphics 'Bruker SHELXTL'
_computing_publication_material 'Bruker SHELXTL'
_computing_structure_refinement 'Bruker SHELXTL'
_computing_structure_solution 'Bruker SHELXTL'
_diffrn_ambient_temperature 100(2)
_diffrn_measured_fraction_theta_full 0.999
_diffrn_measured_fraction_theta_max 0.999
_diffrn_measurement_device_type 'CCD area detector'
_diffrn_measurement_method 'phi and omega scans'
_diffrn_radiation_monochromator graphite
_diffrn_radiation_source 'fine-focus sealed tube'
_diffrn_radiation_type MoK\a
_diffrn_radiation_wavelength 0.71069
_diffrn_reflns_av_R_equivalents 0.1094
_diffrn_reflns_av_sigmaI/netI 0.0996
_diffrn_reflns_limit_h_max 13
_diffrn_reflns_limit_h_min -12
_diffrn_reflns_limit_k_max 24
_diffrn_reflns_limit_k_min -16
_diffrn_reflns_limit_l_max 31
_diffrn_reflns_limit_l_min -31
_diffrn_reflns_number 29575
_diffrn_reflns_theta_full 26.00
_diffrn_reflns_theta_max 26.00
_diffrn_reflns_theta_min 1.31
_exptl_absorpt_coefficient_mu 1.701
_exptl_absorpt_correction_T_max 0.802
_exptl_absorpt_correction_T_min 0.744
_exptl_absorpt_correction_type empirical
_exptl_absorpt_process_details SADABS
_exptl_crystal_colour brown
_exptl_crystal_density_diffrn 1.462
_exptl_crystal_density_method 'not measured'
_exptl_crystal_description block
_exptl_crystal_F_000 2512
_exptl_crystal_size_max 0.18
_exptl_crystal_size_mid 0.16
_exptl_crystal_size_min 0.13
_refine_diff_density_max 1.898
_refine_diff_density_min -1.417
_refine_diff_density_rms 0.159
_refine_ls_abs_structure_details 'Flack H D (1983), Acta Cryst. A39, 876-881'
_refine_ls_abs_structure_Flack 0.00
_refine_ls_extinction_method none
_refine_ls_goodness_of_fit_ref 1.061
_refine_ls_hydrogen_treatment constr
_refine_ls_matrix_type full
_refine_ls_number_parameters 691
_refine_ls_number_reflns 8083
_refine_ls_number_restraints 31
_refine_ls_restrained_S_all 1.059
_refine_ls_R_factor_all 0.1280
_refine_ls_R_factor_gt 0.0747
_refine_ls_shift/su_max 0.000
_refine_ls_shift/su_mean 0.000
_refine_ls_structure_factor_coef Fsqd
_refine_ls_weighting_details 'calc w=1/[\s^2^(Fo^2^)+(0.1165P)^2^+21.4862P] where P=(Fo^2^+2Fc^2^)/3'
_refine_ls_weighting_scheme calc
_refine_ls_wR_factor_gt 0.1845
_refine_ls_wR_factor_ref 0.2300
_reflns_number_gt 5359
_reflns_number_total 8083
_reflns_threshold_expression >2sigma(I)
_cod_data_source_file c3cc40617b.txt
_cod_data_source_block compound2
_cod_original_sg_symbol_H-M 'P n 21 a '
_cod_database_code 7109064

loop_
_symmetry_equiv_pos_as_xyz
'x, y, z'
'-x, y+1/2, -z'
'-x+1/2, y+1/2, z+1/2'
'x+1/2, y, -z+1/2'

loop_
_atom_site_label
_atom_site_type_symbol
_atom_site_fract_x
_atom_site_fract_y
_atom_site_fract_z
_atom_site_U_iso_or_equiv
_atom_site_adp_type
_atom_site_occupancy
_atom_site_symmetry_multiplicity
_atom_site_calc_flag
_atom_site_refinement_flags
C1 C 0.3222(10) 0.7664(8) 0.7300(4) 0.036(4) Uani 1 1 d .
C2 C 0.4238(10) 0.7315(8) 0.7431(4) 0.033(3) Uani 1 1 d .
H2 H 0.4747 0.7160 0.7168 0.040 Uiso 1 1 calc R
C3 C 0.4523(10) 0.7188(8) 0.7949(5) 0.033(3) Uani 1 1 d .
H3 H 0.5197 0.6940 0.8047 0.039 Uiso 1 1 calc R
C4 C 0.3707(10) 0.7466(7) 0.8325(4) 0.025(3) Uani 1 1 d .
C5 C 0.2709(9) 0.7824(8) 0.8195(4) 0.025(3) Uani 1 1 d .
C6 C 0.2402(10) 0.7932(8) 0.7651(4) 0.029(3) Uani 1 1 d .
H6 H 0.1713 0.8162 0.7546 0.034 Uiso 1 1 calc R
C7 C 0.4738(10) 0.7123(8) 0.9173(4) 0.036(3) Uani 1 1 d .
H7A H 0.4531 0.7121 0.9539 0.054 Uiso 1 1 calc R
H7B H 0.5471 0.7372 0.9124 0.054 Uiso 1 1 calc R
H7C H 0.4843 0.6662 0.9053 0.054 Uiso 1 1 calc R
C8 C 0.2824(9) 0.7795(8) 0.9067(4) 0.029(3) Uani 1 1 d .
H8 H 0.2675 0.7862 0.9423 0.034 Uiso 1 1 calc R
C9 C 0.2116(10) 0.8032(7) 0.8674(4) 0.031(3) Uani 1 1 d .
C10 C 0.1002(10) 0.8461(7) 0.8712(4) 0.029(3) Uani 1 1 d .
H10 H 0.0371 0.8265 0.8490 0.035 Uiso 1 1 calc R
C11 C 0.1152(10) 0.9229(8) 0.8585(4) 0.032(3) Uani 1 1 d .
H11 H 0.1943 0.9303 0.8428 0.039 Uiso 1 1 calc R
C12 C 0.0200(10) 0.9426(7) 0.8196(5) 0.029(3) Uani 1 1 d .
C13 C -0.0403(10) 0.9347(9) 0.7281(4) 0.041(4) Uani 1 1 d .
H13A H -0.0584 0.9830 0.7262 0.049 Uiso 1 1 calc R
H13B H -0.1143 0.9105 0.7355 0.049 Uiso 1 1 calc R
C14 C 0.0089(14) 0.9115(10) 0.6778(5) 0.055(5) Uani 1 1 d .
H14A H 0.0235 0.8633 0.6793 0.082 Uiso 1 1 calc R
H14B H 0.0828 0.9349 0.6709 0.082 Uiso 1 1 calc R
H14C H -0.0474 0.9211 0.6502 0.082 Uiso 1 1 calc R
C15 C 0.1055(10) 0.9652(7) 0.9102(4) 0.029(3) Uani 1 1 d .
H15 H 0.0421 0.9993 0.9059 0.035 Uiso 1 1 calc R
C16 C 0.2238(10) 1.0022(8) 0.9228(4) 0.027(3) Uani 1 1 d .
C17 C 0.2277(10) 1.0727(8) 0.9193(4) 0.033(3) Uani 1 1 d .
H17 H 0.1592 1.0968 0.9097 0.040 Uiso 1 1 calc R
C18 C 0.3329(13) 1.1074(9) 0.9299(5) 0.047(4) Uani 1 1 d .
H18 H 0.3342 1.1548 0.9275 0.056 Uiso 1 1 calc R
C19 C 0.4359(10) 1.0730(9) 0.9439(4) 0.033(3) Uani 1 1 d .
H19 H 0.5062 1.0968 0.9511 0.040 Uiso 1 1 calc R
C20 C 0.4331(10) 1.0027(9) 0.9473(4) 0.037(4) Uani 1 1 d .
H20 H 0.5027 0.9788 0.9554 0.045 Uiso 1 1 calc R
C21 C 0.3234(10) 0.9663(8) 0.9381(4) 0.032(3) Uani 1 1 d .
H21 H 0.3199 0.9193 0.9425 0.038 Uiso 1 1 calc R
C22 C 0.0652(9) 0.9143(7) 0.9477(4) 0.023(3) Uani 1 1 d .
C23 C 0.0264(9) 0.9116(7) 0.9998(4) 0.025(3) Uani 1 1 d .
C24 C 0.0236(11) 0.9693(8) 1.0390(5) 0.038(4) Uani 1 1 d .
H24A H 0.0321 1.0120 1.0209 0.058 Uiso 1 1 calc R
H24B H 0.0883 0.9640 1.0635 0.058 Uiso 1 1 calc R
H24C H -0.0514 0.9687 1.0575 0.058 Uiso 1 1 calc R
C25 C -0.0078(10) 0.8433(7) 1.0085(4) 0.025(3) Uani 1 1 d .
C26 C 0.0127(9) 0.8043(7) 0.9619(4) 0.024(3) Uani 1 1 d .
C27 C -0.0103(10) 0.7369(8) 0.9579(4) 0.030(3) Uani 1 1 d .
H27 H 0.0078 0.7130 0.9274 0.036 Uiso 1 1 calc R
C28 C -0.0629(10) 0.7036(8) 1.0018(5) 0.034(3) Uani 1 1 d .
H28 H -0.0832 0.6577 1.0004 0.041 Uiso 1 1 calc R
C29 C -0.0839(10) 0.7433(8) 1.0487(4) 0.034(4) Uani 1 1 d .
H29 H -0.1175 0.7218 1.0778 0.041 Uiso 1 1 calc R
C30 C -0.0580(10) 0.8073(7) 1.0520(5) 0.025(3) Uani 1 1 d U
H30 H -0.0723 0.8305 1.0833 0.031 Uiso 1 1 calc R
C31 C 0.4117(9) 1.0685(8) 0.2693(4) 0.029(3) Uani 1 1 d .
C32 C 0.3083(9) 1.1003(7) 0.2528(4) 0.029(3) Uani 1 1 d .
H32 H 0.2580 1.1206 0.2774 0.035 Uiso 1 1 calc R
C33 C 0.2781(10) 1.1025(7) 0.1997(4) 0.029(3) Uani 1 1 d .
H33 H 0.2077 1.1230 0.1881 0.034 Uiso 1 1 calc R
C34 C 0.3586(9) 1.0725(8) 0.1649(3) 0.024(3) Uani 1 1 d .
C35 C 0.4638(9) 1.0402(6) 0.1818(4) 0.018(2) Uani 1 1 d U
C36 C 0.4924(9) 1.0367(7) 0.2359(4) 0.025(3) Uani 1 1 d .
H36 H 0.5606 1.0145 0.2481 0.030 Uiso 1 1 calc R
C37 C 0.2579(9) 1.0980(8) 0.0783(4) 0.030(3) Uani 1 1 d .
H37A H 0.2742 1.0882 0.0420 0.045 Uiso 1 1 calc R
H37B H 0.2590 1.1465 0.0836 0.045 Uiso 1 1 calc R
H37C H 0.1805 1.0804 0.0875 0.045 Uiso 1 1 calc R
C38 C 0.4488(9) 1.0325(7) 0.0948(4) 0.029(3) Uani 1 1 d .
H38 H 0.4658 1.0231 0.0598 0.034 Uiso 1 1 calc R
C39 C 0.5217(9) 1.0137(7) 0.1352(4) 0.025(3) Uani 1 1 d .
C40 C 0.6362(9) 0.9731(7) 0.1335(4) 0.026(3) Uani 1 1 d .
H40 H 0.6974 0.9946 0.1555 0.031 Uiso 1 1 calc R
C41 C 0.6212(10) 0.8976(8) 0.1486(4) 0.026(3) Uani 1 1 d .
H41 H 0.5444 0.8921 0.1668 0.032 Uiso 1 1 calc R
C42 C 0.7222(13) 0.8777(8) 0.1861(4) 0.036(3) Uani 1 1 d .
C43 C 0.7863(13) 0.8873(10) 0.2750(4) 0.052(5) Uani 1 1 d .
H43A H 0.8595 0.9129 0.2690 0.062 Uiso 1 1 calc R
H43B H 0.8052 0.8390 0.2756 0.062 Uiso 1 1 calc R
C44 C 0.7272(13) 0.9089(9) 0.3254(5) 0.044(4) Uani 1 1 d .
H44A H 0.6496 0.8879 0.3280 0.065 Uiso 1 1 calc R
H44B H 0.7184 0.9576 0.3257 0.065 Uiso 1 1 calc R
H44C H 0.7758 0.8950 0.3546 0.065 Uiso 1 1 calc R
C45 C 0.6189(9) 0.8536(8) 0.0972(4) 0.032(3) Uani 1 1 d .
H45 H 0.6759 0.8158 0.1008 0.038 Uiso 1 1 calc R
C46 C 0.4974(10) 0.8253(7) 0.0857(4) 0.026(3) Uani 1 1 d U
C47 C 0.4617(11) 0.7675(8) 0.1097(5) 0.042(4) Uani 1 1 d .
H47 H 0.5153 0.7446 0.1314 0.051 Uiso 1 1 calc R
C48 C 0.3436(12) 0.7403(9) 0.1028(6) 0.050(4) Uani 1 1 d .
H48 H 0.3203 0.7004 0.1197 0.060 Uiso 1 1 calc R
C49 C 0.2659(11) 0.7746(9) 0.0706(5) 0.038(3) Uani 1 1 d .
H49 H 0.1884 0.7582 0.0656 0.045 Uiso 1 1 calc R
C50 C 0.3009(10) 0.8311(8) 0.0463(5) 0.036(4) Uani 1 1 d .
H50 H 0.2474 0.8542 0.0247 0.043 Uiso 1 1 calc R
C51 C 0.4149(10) 0.8559(8) 0.0528(5) 0.035(3) Uani 1 1 d .
H51 H 0.4375 0.8948 0.0343 0.042 Uiso 1 1 calc R
C52 C 0.6660(10) 0.9032(7) 0.0571(4) 0.029(3) Uani 1 1 d .
C53 C 0.6973(9) 0.9053(7) 0.0054(4) 0.028(3) Uani 1 1 d .
C54 C 0.6946(11) 0.8476(9) -0.0331(5) 0.046(4) Uani 1 1 d .
H54A H 0.6969 0.8050 -0.0144 0.069 Uiso 1 1 calc R
H54B H 0.7628 0.8507 -0.0559 0.069 Uiso 1 1 calc R
H54C H 0.6223 0.8500 -0.0535 0.069 Uiso 1 1 calc R
C55 C 0.7305(9) 0.9736(8) -0.0049(4) 0.031(3) Uani 1 1 d .
C56 C 0.7731(10) 1.0088(9) -0.0497(4) 0.036(4) Uani 1 1 d .
H56 H 0.7841 0.9856 -0.0812 0.043 Uiso 1 1 calc R
C57 C 0.7975(10) 1.0763(9) -0.0466(5) 0.041(4) Uani 1 1 d .
H57 H 0.8265 1.0988 -0.0762 0.049 Uiso 1 1 calc R
C58 C 0.7808(11) 1.1124(9) -0.0010(5) 0.042(4) Uani 1 1 d .
H58 H 0.7969 1.1589 -0.0006 0.050 Uiso 1 1 calc R
C59 C 0.7405(9) 1.0811(8) 0.0440(4) 0.035(4) Uani 1 1 d .
H59 H 0.7293 1.1055 0.0749 0.042 Uiso 1 1 calc R
C60 C 0.7175(10) 1.0123(7) 0.0416(4) 0.022(2) Uani 1 1 d U
C61 C 0.2243(13) 0.0605(12) 0.7214(6) 0.074(6) Uani 1 1 d .
H61A H 0.2289 0.0122 0.7135 0.088 Uiso 1 1 calc R
H61B H 0.2942 0.0825 0.7063 0.088 Uiso 1 1 calc R
C62 C -0.007(2) 0.7238(14) 0.2072(10) 0.116(9) Uani 1 1 d .
H62A H -0.0790 0.7072 0.2247 0.139 Uiso 1 1 calc R
H62B H -0.0268 0.7664 0.1898 0.139 Uiso 1 1 calc R
N1 N 0.3777(8) 0.7449(6) 0.8873(3) 0.029(3) Uani 1 1 d .
N2 N 0.0573(7) 0.8508(5) 0.9261(3) 0.021(2) Uani 1 1 d .
N3 N 0.6787(9) 0.9678(6) 0.0791(3) 0.028(3) Uani 1 1 d .
N4 N 0.3482(7) 1.0666(6) 0.1107(3) 0.026(2) Uani 1 1 d .
O1 O -0.0754(8) 0.9713(6) 0.8294(3) 0.044(3) Uani 1 1 d .
O2 O 0.0450(7) 0.9224(5) 0.7695(3) 0.032(2) Uani 1 1 d U
O3 O 0.6961(8) 0.9025(5) 0.2341(3) 0.039(2) Uani 1 1 d .
O4 O 0.8082(7) 0.8429(6) 0.1759(3) 0.044(3) Uani 1 1 d .
Cl1 Cl 0.2260(4) 0.0719(3) 0.79018(15) 0.0704(12) Uani 1 1 d .
Cl2 Cl 0.0928(4) 0.0951(3) 0.69246(18) 0.0783(15) Uani 1 1 d .
Cl3 Cl 0.1109(5) 0.7374(3) 0.2549(2) 0.0930(17) Uani 1 1 d .
Cl4 Cl 0.0414(4) 0.6649(4) 0.16207(17) 0.094(2) Uani 1 1 d .
Br1 Br 0.28691(10) 0.78055(8) 0.65662(4) 0.0361(4) Uani 1 1 d .
Br2 Br 0.44450(9) 1.06713(8) 0.34283(4) 0.0346(4) Uani 1 1 d .

loop_
_atom_site_aniso_label
_atom_site_aniso_U_11
_atom_site_aniso_U_22
_atom_site_aniso_U_33
_atom_site_aniso_U_23
_atom_site_aniso_U_13
_atom_site_aniso_U_12
C1 0.028(6) 0.064(12) 0.016(5) -0.003(6) -0.002(5) -0.020(7)
C2 0.025(6) 0.058(10) 0.016(5) -0.006(6) 0.004(5) -0.013(6)
C3 0.019(6) 0.046(10) 0.033(7) -0.012(6) 0.007(5) -0.003(6)
C4 0.019(5) 0.049(9) 0.008(5) -0.010(5) 0.005(4) -0.006(6)
C5 0.017(5) 0.047(8) 0.011(4) 0.003(6) 0.002(4) -0.011(6)
C6 0.022(6) 0.055(10) 0.009(4) -0.001(6) 0.004(4) -0.014(6)
C7 0.028(6) 0.059(11) 0.021(6) 0.000(6) -0.003(5) 0.008(6)
C8 0.022(5) 0.034(8) 0.030(5) 0.004(7) 0.009(5) 0.002(6)
C9 0.031(6) 0.049(10) 0.012(5) 0.005(5) -0.003(5) 0.001(6)
C10 0.023(5) 0.058(10) 0.006(5) 0.002(5) -0.001(4) -0.009(6)
C11 0.019(6) 0.060(11) 0.017(5) 0.000(6) -0.003(4) 0.006(6)
C12 0.011(5) 0.046(10) 0.030(6) 0.007(6) -0.006(5) 0.003(6)
C13 0.021(6) 0.081(13) 0.021(6) 0.017(7) -0.004(5) -0.006(7)
C14 0.060(9) 0.074(13) 0.030(7) -0.006(8) -0.013(7) -0.026(9)
C15 0.014(5) 0.051(10) 0.022(6) -0.001(6) 0.002(4) -0.001(6)
C16 0.024(6) 0.049(10) 0.007(5) -0.001(5) -0.003(4) -0.005(6)
C17 0.033(6) 0.042(10) 0.025(6) -0.004(7) -0.006(5) 0.000(7)
C18 0.055(9) 0.054(11) 0.030(7) 0.003(7) 0.015(6) -0.004(8)
C19 0.033(6) 0.041(10) 0.026(6) -0.010(7) 0.005(5) -0.008(7)
C20 0.023(6) 0.072(13) 0.017(6) -0.007(7) -0.002(5) 0.006(7)
C21 0.029(6) 0.052(10) 0.014(5) -0.005(6) 0.005(5) 0.003(6)
C22 0.008(5) 0.034(9) 0.027(6) -0.004(6) 0.004(4) 0.007(5)
C23 0.014(5) 0.041(9) 0.018(5) -0.004(6) 0.002(4) 0.004(6)
C24 0.034(7) 0.054(11) 0.028(6) -0.012(7) 0.002(5) 0.008(7)
C25 0.011(5) 0.049(10) 0.016(5) -0.002(5) 0.002(4) 0.002(6)
C26 0.009(5) 0.041(9) 0.021(5) 0.003(5) -0.003(4) -0.006(5)
C27 0.022(6) 0.054(11) 0.013(5) 0.007(6) -0.004(4) 0.004(6)
C28 0.023(6) 0.044(9) 0.036(7) 0.007(6) -0.003(5) 0.005(6)
C29 0.024(6) 0.069(12) 0.009(5) 0.007(6) -0.002(4) -0.007(6)
C30 0.026(3) 0.026(3) 0.025(3) -0.0003(10) 0.0006(10) -0.0002(10)
C31 0.019(5) 0.050(9) 0.017(5) 0.003(7) 0.005(4) 0.000(7)
C32 0.018(5) 0.049(9) 0.019(6) -0.001(6) 0.003(4) -0.006(6)
C33 0.024(6) 0.043(9) 0.019(6) -0.013(6) 0.003(5) 0.009(6)
C34 0.022(5) 0.042(8) 0.008(4) -0.004(6) -0.005(4) -0.001(6)
C35 0.018(2) 0.019(3) 0.017(2) -0.0005(10) 0.0002(10) -0.0003(10)
C36 0.009(5) 0.046(9) 0.020(5) 0.000(6) -0.006(4) 0.001(5)
C37 0.017(5) 0.055(10) 0.018(5) 0.010(6) -0.004(4) 0.001(6)
C38 0.021(6) 0.050(9) 0.015(5) -0.003(6) 0.003(4) 0.001(6)
C39 0.013(5) 0.049(9) 0.013(5) -0.005(6) 0.003(4) 0.003(5)
C40 0.016(5) 0.040(9) 0.021(5) -0.009(6) 0.002(4) 0.000(5)
C41 0.014(5) 0.057(10) 0.008(5) -0.003(5) -0.001(4) -0.002(6)
C42 0.046(8) 0.046(10) 0.015(6) 0.002(6) -0.013(5) -0.005(7)
C43 0.051(9) 0.088(14) 0.017(6) 0.009(7) -0.021(6) -0.003(9)
C44 0.057(9) 0.057(11) 0.017(6) 0.011(7) -0.007(6) -0.009(8)
C45 0.013(5) 0.059(10) 0.023(6) 0.006(6) -0.001(4) 0.005(6)
C46 0.026(3) 0.026(3) 0.025(3) -0.0004(10) 0.0000(10) 0.0001(10)
C47 0.030(6) 0.057(11) 0.041(7) -0.007(7) -0.017(5) -0.003(7)
C48 0.034(7) 0.063(12) 0.054(9) -0.001(8) -0.008(7) -0.013(7)
C49 0.030(6) 0.049(11) 0.034(6) -0.005(8) -0.007(5) -0.004(7)
C50 0.022(6) 0.058(11) 0.026(6) -0.019(7) -0.004(5) -0.006(6)
C51 0.018(6) 0.049(10) 0.038(7) -0.012(7) -0.001(5) 0.004(6)
C52 0.022(6) 0.047(9) 0.018(5) -0.010(6) 0.002(5) 0.009(6)
C53 0.012(5) 0.045(10) 0.028(6) -0.001(6) -0.005(5) 0.009(6)
C54 0.025(6) 0.087(13) 0.027(6) -0.029(8) -0.011(5) 0.003(7)
C55 0.014(5) 0.066(11) 0.011(5) -0.002(6) 0.000(4) 0.001(6)
C56 0.019(6) 0.069(12) 0.020(6) 0.008(7) -0.003(5) 0.002(7)
C57 0.030(6) 0.065(13) 0.027(6) 0.019(8) -0.006(5) 0.004(8)
C58 0.036(7) 0.069(12) 0.020(6) 0.005(7) -0.007(5) -0.010(7)
C59 0.019(5) 0.072(13) 0.014(5) 0.003(6) -0.003(4) 0.009(7)
C60 0.021(3) 0.022(3) 0.022(3) 0.0005(10) -0.0004(10) 0.0000(10)
C61 0.050(9) 0.103(18) 0.068(11) -0.008(12) 0.014(8) 0.005(11)
C62 0.115(19) 0.086(19) 0.15(2) 0.012(18) -0.023(17) 0.036(16)
N1 0.019(4) 0.053(8) 0.017(5) 0.001(5) 0.007(4) 0.007(5)
N2 0.015(4) 0.035(7) 0.012(4) 0.000(4) 0.000(3) -0.006(4)
N3 0.029(5) 0.040(8) 0.014(4) -0.006(5) 0.006(4) 0.002(5)
N4 0.020(4) 0.044(7) 0.014(4) 0.004(5) 0.001(3) 0.001(5)
O1 0.034(5) 0.077(9) 0.021(4) 0.011(5) 0.003(4) 0.018(5)
O2 0.033(2) 0.033(2) 0.031(2) -0.0001(10) -0.0011(10) 0.0001(10)
O3 0.042(5) 0.058(7) 0.015(4) -0.006(4) -0.008(3) 0.008(5)
O4 0.024(5) 0.079(8) 0.028(4) 0.003(5) 0.002(4) 0.024(5)
Cl1 0.086(3) 0.078(3) 0.047(2) 0.001(3) 0.0118(19) 0.001(3)
Cl2 0.076(3) 0.083(4) 0.075(3) 0.023(3) -0.006(2) 0.004(3)
Cl3 0.099(4) 0.099(5) 0.081(3) -0.020(3) 0.018(3) -0.029(3)
Cl4 0.060(3) 0.175(7) 0.047(2) -0.007(3) -0.0009(19) 0.011(3)
Br1 0.0287(6) 0.0682(10) 0.0115(5) -0.0020(7) 0.0028(4) -0.0104(7)
Br2 0.0220(5) 0.0714(10) 0.0105(5) -0.0001(7) 0.0007(4) -0.0021(7)

loop_
_atom_type_symbol
_atom_type_description
_atom_type_scat_dispersion_real
_atom_type_scat_dispersion_imag
_atom_type_scat_source
C C 0.0033 0.0016 'International Tables Vol C Tables 4.2.6.8 and 6.1.1.4'
H H 0.0000 0.0000 'International Tables Vol C Tables 4.2.6.8 and 6.1.1.4'
N N 0.0061 0.0033 'International Tables Vol C Tables 4.2.6.8 and 6.1.1.4'
O O 0.0106 0.0060 'International Tables Vol C Tables 4.2.6.8 and 6.1.1.4'
Br Br -0.2901 2.4595 'International Tables Vol C Tables 4.2.6.8 and 6.1.1.4'
Cl Cl 0.1484 0.1585 'International Tables Vol C Tables 4.2.6.8 and 6.1.1.4'

loop_
_geom_angle_atom_site_label_1
_geom_angle_atom_site_label_2
_geom_angle_atom_site_label_3
_geom_angle
C2 C1 C6 125.4(10)
C2 C1 Br1 118.6(9)
C6 C1 Br1 116.0(9)
C1 C2 C3 121.0(11)
C2 C3 C4 115.2(12)
C5 C4 N1 107.5(9)
C5 C4 C3 123.8(10)
N1 C4 C3 128.7(11)
C4 C5 C6 120.3(10)
C4 C5 C9 108.3(9)
C6 C5 C9 131.3(11)
C1 C6 C5 114.2(11)
C9 C8 N1 111.0(10)
C8 C9 C5 105.1(10)
C8 C9 C10 128.7(10)
C5 C9 C10 126.1(10)
N2 C10 C9 111.2(9)
N2 C10 C11 99.9(10)
C9 C10 C11 116.1(10)
C12 C11 C10 108.2(10)
C12 C11 C15 111.8(11)
C10 C11 C15 109.5(9)
O1 C12 O2 120.0(10)
O1 C12 C11 126.5(11)
O2 C12 C11 113.4(10)
O2 C13 C14 109.9(11)
C22 C15 C16 116.8(10)
C22 C15 C11 102.2(11)
C16 C15 C11 111.6(9)
C21 C16 C17 120.3(12)
C21 C16 C15 120.8(13)
C17 C16 C15 118.9(11)
C18 C17 C16 120.3(12)
C17 C18 C19 121.0(16)
C18 C19 C20 119.1(13)
C19 C20 C21 120.3(12)
C16 C21 C20 118.8(14)
N2 C22 C23 109.1(11)
N2 C22 C15 112.4(10)
C23 C22 C15 138.4(12)
C22 C23 C25 105.7(11)
C22 C23 C24 127.3(13)
C25 C23 C24 127.0(10)
C23 C25 C30 134.3(11)
C23 C25 C26 109.5(10)
C30 C25 C26 116.2(12)
C27 C26 N2 131.7(11)
C27 C26 C25 123.7(12)
N2 C26 C25 104.6(11)
C26 C27 C28 118.0(12)
C27 C28 C29 118.1(14)
C30 C29 C28 122.7(13)
C29 C30 C25 121.2(13)
C32 C31 C36 124.1(10)
C32 C31 Br2 117.8(8)
C36 C31 Br2 118.1(8)
C31 C32 C33 120.7(11)
C34 C33 C32 116.7(10)
C33 C34 N4 127.9(10)
C33 C34 C35 122.4(9)
N4 C34 C35 109.7(9)
C34 C35 C36 120.6(9)
C34 C35 C39 106.5(9)
C36 C35 C39 132.8(10)
C31 C36 C35 115.4(10)
C39 C38 N4 113.4(9)
C38 C39 C35 104.8(9)
C38 C39 C40 128.9(10)
C35 C39 C40 126.3(9)
N3 C40 C39 109.8(9)
N3 C40 C41 101.7(9)
C39 C40 C41 114.2(9)
C42 C41 C40 108.8(10)
C42 C41 C45 113.2(11)
C40 C41 C45 108.8(9)
O4 C42 O3 124.9(11)
O4 C42 C41 126.6(11)
O3 C42 C41 108.4(11)
O3 C43 C44 104.3(11)
C46 C45 C52 115.1(9)
C46 C45 C41 112.5(9)
C52 C45 C41 101.8(11)
C47 C46 C51 116.3(11)
C47 C46 C45 119.5(11)
C51 C46 C45 124.2(12)
C46 C47 C48 122.0(13)
C49 C48 C47 118.2(15)
C50 C49 C48 120.1(13)
C49 C50 C51 120.9(13)
C50 C51 C46 122.4(14)
C53 C52 N3 109.6(12)
C53 C52 C45 139.8(13)
N3 C52 C45 110.6(9)
C52 C53 C55 106.0(11)
C52 C53 C54 127.2(13)
C55 C53 C54 126.8(11)
C60 C55 C53 109.0(10)
C60 C55 C56 116.6(14)
C53 C55 C56 134.3(12)
C57 C56 C55 119.8(13)
C56 C57 C58 121.8(13)
C57 C58 C59 121.3(16)
C60 C59 C58 117.4(12)
N3 C60 C59 131.0(10)
N3 C60 C55 106.0(11)
C59 C60 C55 123.1(11)
Cl1 C61 Cl2 111.9(9)
Cl4 C62 Cl3 108.4(13)
C8 N1 C4 108.0(9)
C8 N1 C7 127.0(9)
C4 N1 C7 125.0(9)
C22 N2 C26 111.1(9)
C22 N2 C10 114.6(10)
C26 N2 C10 134.3(11)
C60 N3 C52 109.5(9)
C60 N3 C40 135.8(11)
C52 N3 C40 114.3(10)
C38 N4 C34 105.5(9)
C38 N4 C37 127.7(9)
C34 N4 C37 126.3(10)
C12 O2 C13 120.0(9)
C42 O3 C43 114.8(11)

loop_
_geom_bond_atom_site_label_1
_geom_bond_atom_site_label_2
_geom_bond_distance
C1 C2 1.366(18)
C1 C6 1.383(17)
C1 Br1 1.929(11)
C2 C3 1.378(17)
C3 C4 1.427(16)
C4 C5 1.357(17)
C4 N1 1.398(12)
C5 C6 1.441(13)
C5 C9 1.447(15)
C7 N1 1.463(15)
C8 C9 1.357(16)
C8 N1 1.355(15)
C9 C10 1.503(17)
C10 N2 1.482(12)
C10 C11 1.55(2)
C11 C12 1.503(15)
C11 C15 1.559(16)
C12 O1 1.229(14)
C12 O2 1.364(15)
C13 O2 1.441(14)
C13 C14 1.466(19)
C15 C22 1.452(18)
C15 C16 1.539(16)
C16 C21 1.371(17)
C16 C17 1.38(2)
C17 C18 1.384(19)
C18 C19 1.38(2)
C19 C20 1.38(2)
C20 C21 1.435(18)
C22 N2 1.365(16)
C22 C23 1.396(15)
C23 C25 1.409(18)
C23 C24 1.509(18)
C25 C30 1.427(17)
C25 C26 1.432(16)
C26 C27 1.348(18)
C26 N2 1.381(15)
C27 C28 1.421(17)
C28 C29 1.445(18)
C29 C30 1.291(19)
C31 C32 1.375(16)
C31 C36 1.386(16)
C31 Br2 1.909(10)
C32 C33 1.395(15)
C33 C34 1.391(15)
C34 N4 1.390(11)
C34 C35 1.400(15)
C35 C36 1.415(14)
C35 C39 1.448(14)
C37 N4 1.440(14)
C38 C39 1.362(15)
C38 N4 1.367(14)
C39 C40 1.505(15)
C40 N3 1.467(13)
C40 C41 1.538(19)
C41 C42 1.527(16)
C41 C45 1.569(17)
C42 O4 1.206(16)
C42 O3 1.347(15)
C43 O3 1.478(14)
C43 C44 1.504(19)
C45 C46 1.492(16)
C45 C52 1.504(18)
C46 C47 1.346(19)
C46 C51 1.383(17)
C47 C48 1.431(18)
C48 C49 1.37(2)
C49 C50 1.33(2)
C50 C51 1.370(17)
C52 C53 1.364(15)
C52 N3 1.390(17)
C53 C55 1.41(2)
C53 C54 1.497(18)
C55 C60 1.414(16)
C55 C56 1.416(17)
C56 C57 1.35(2)
C57 C58 1.373(19)
C58 C59 1.377(17)
C59 C60 1.37(2)
C60 N3 1.365(15)
C61 Cl1 1.766(16)
C61 Cl2 1.775(17)
C62 Cl4 1.72(3)
C62 Cl3 1.81(2)
